data_4127961
loop_
_publ_author_name
'Liu, Xu-Teng'
'Zhang, Ya-Qian'
'Han, Xue-Yu'
'Sun, Shi-Ping'
'Zhang, Qing-Wei'

_publ_section_title
;
 Ni-Catalyzed Asymmetric Allylation of Secondary Phosphine Oxides.
;
_journal_issue 42
_journal_name_full 'Journal of the American Chemical Society'
_journal_page_first 16584
_journal_page_last 16589
_journal_paper_doi 10.1021/jacs.9b08734
_journal_volume 141
_journal_year 2019
_chemical_absolute_configuration ad
_chemical_formula_moiety 'C23 H23 O P'
_chemical_formula_sum 'C23 H23 O P'
_chemical_formula_weight 346.38
_space_group_crystal_system monoclinic
_space_group_IT_number 4
_space_group_name_Hall 'P 2yb'
_space_group_name_H-M_alt 'P 1 21 1'
_symmetry_space_group_name_Hall 'P 2yb'
_symmetry_space_group_name_H-M 'P 1 21 1'
_atom_sites_solution_hydrogens geom
_audit_creation_method SHELXL-2018/3
_cell_angle_alpha 90
_cell_angle_beta 91.268(4)
_cell_angle_gamma 90
_cell_formula_units_Z 2
_cell_length_a 5.5889(5)
_cell_length_b 7.8356(7)
_cell_length_c 22.0624(17)
_cell_measurement_reflns_used 4109
_cell_measurement_temperature 287(2)
_cell_measurement_theta_max 68.11
_cell_measurement_theta_min 4.01
_cell_volume 965.93(14)
_computing_structure_refinement 'SHELXL-2018/3 (Sheldrick, 2018)'
_computing_structure_solution 'SHELXT 2014/5 (Sheldrick, 2014)'
_diffrn_ambient_temperature 287(2)
_diffrn_measured_fraction_theta_full 0.966
_diffrn_measured_fraction_theta_max 0.966
_diffrn_measurement_device_type 'Bruker APEX-II CCD'
_diffrn_measurement_method '\f and \w scans'
_diffrn_radiation_type CuK\a
_diffrn_radiation_wavelength 1.54178
_diffrn_reflns_av_R_equivalents 0.0371
_diffrn_reflns_av_unetI/netI 0.0501
_diffrn_reflns_Laue_measured_fraction_full 0.966
_diffrn_reflns_Laue_measured_fraction_max 0.966
_diffrn_reflns_limit_h_max 6
_diffrn_reflns_limit_h_min -6
_diffrn_reflns_limit_k_max 9
_diffrn_reflns_limit_k_min -9
_diffrn_reflns_limit_l_max 24
_diffrn_reflns_limit_l_min -25
_diffrn_reflns_number 6261
_diffrn_reflns_point_group_measured_fraction_full 0.929
_diffrn_reflns_point_group_measured_fraction_max 0.929
_diffrn_reflns_theta_full 65.062
_diffrn_reflns_theta_max 65.062
_diffrn_reflns_theta_min 4.008
_exptl_absorpt_coefficient_mu 1.298
_exptl_crystal_colour colorless
_exptl_crystal_density_diffrn 1.191
_exptl_crystal_description block
_exptl_crystal_F_000 368
_exptl_crystal_size_max 0.200
_exptl_crystal_size_mid 0.180
_exptl_crystal_size_min 0.160
_exptl_transmission_factor_max 0.7531
_exptl_transmission_factor_min 0.6469
_refine_diff_density_max 0.470
_refine_diff_density_min -0.336
_refine_diff_density_rms 0.052
_refine_ls_abs_structure_details
;
 Flack x determined using 929 quotients [(I+)-(I-)]/[(I+)+(I-)]
 (Parsons, Flack and Wagner, Acta Cryst. B69 (2013) 249-259).
;
_refine_ls_abs_structure_Flack 0.080(15)
_refine_ls_extinction_method none
_refine_ls_goodness_of_fit_ref 1.074
_refine_ls_hydrogen_treatment constr
_refine_ls_matrix_type full
_refine_ls_number_parameters 227
_refine_ls_number_reflns 3070
_refine_ls_number_restraints 3
_refine_ls_restrained_S_all 1.089
_refine_ls_R_factor_all 0.0844
_refine_ls_R_factor_gt 0.0682
_refine_ls_shift/su_max 0.003
_refine_ls_shift/su_mean 0.000
_refine_ls_structure_factor_coef Fsqd
_refine_ls_weighting_details 'w=1/[\s^2^(Fo^2^)+(0.1353P)^2^+0.3733P] where P=(Fo^2^+2Fc^2^)/3'
_refine_ls_weighting_scheme calc
_refine_ls_wR_factor_gt 0.1980
_refine_ls_wR_factor_ref 0.2292
_reflns_Friedel_coverage 0.779
_reflns_Friedel_fraction_full 0.885
_reflns_Friedel_fraction_max 0.885
_reflns_number_gt 2480
_reflns_number_total 3070
_reflns_threshold_expression 'I > 2\s(I)'
_cod_data_source_file ja9b08734_si_002.cif
_cod_data_source_block t_a
_cod_database_code 4127961
_shelx_shelxl_version_number 2018/3
_shelx_space_group_comment
;
The symmetry employed for this shelxl refinement is uniquely defined
by the following loop, which should always be used as a source of
symmetry information in preference to the above space-group names.
They are only intended as comments.
;
_shelx_estimated_absorpt_t_min 0.781
_shelx_estimated_absorpt_t_max 0.819

loop_
_space_group_symop_operation_xyz
'x, y, z'
'-x, y+1/2, -z'

loop_
_atom_site_label
_atom_site_type_symbol
_atom_site_fract_x
_atom_site_fract_y
_atom_site_fract_z
_atom_site_U_iso_or_equiv
_atom_site_adp_type
_atom_site_occupancy
_atom_site_site_symmetry_order
_atom_site_calc_flag
_atom_site_refinement_flags_posn
_atom_site_refinement_flags_adp
P1 P 0.6466(3) 0.0124(3) 0.15899(7) 0.0736(6) Uani 1 1 d . .
C1 C 0.7340(11) 0.2387(7) 0.5571(3) 0.0583(14) Uani 1 1 d . .
O1 O 0.3893(10) -0.0048(16) 0.1707(3) 0.129(3) Uani 1 1 d . .
C2 C 0.5541(14) 0.3238(11) 0.5858(3) 0.084(2) Uani 1 1 d . .
H2 H 0.439410 0.381169 0.562396 0.100 Uiso 1 1 calc R U
C3 C 0.5370(17) 0.3275(13) 0.6479(4) 0.095(3) Uani 1 1 d . .
H3 H 0.411352 0.385718 0.665554 0.114 Uiso 1 1 calc R U
C5 C 0.8797(17) 0.1600(13) 0.6573(4) 0.097(3) Uani 1 1 d . .
H5 H 0.992200 0.102213 0.681249 0.117 Uiso 1 1 calc R U
C4 C 0.7040(15) 0.2459(12) 0.6839(3) 0.086(2) Uani 1 1 d . .
H4 H 0.695274 0.250256 0.725904 0.103 Uiso 1 1 calc R U
C6 C 0.8975(15) 0.1555(11) 0.5946(3) 0.085(2) Uani 1 1 d . .
H6 H 1.022270 0.095093 0.577480 0.102 Uiso 1 1 calc R U
C7 C 0.7587(11) 0.2371(7) 0.4907(3) 0.0579(14) Uani 1 1 d . .
C8 C 0.5905(14) 0.3152(11) 0.4524(3) 0.082(2) Uani 1 1 d . .
H8 H 0.459280 0.369021 0.469165 0.099 Uiso 1 1 calc R U
C9 C 0.6121(17) 0.3153(12) 0.3908(4) 0.095(2) Uani 1 1 d . .
H9 H 0.497172 0.371813 0.367193 0.114 Uiso 1 1 calc R U
C10 C 0.7994(16) 0.2340(10) 0.3621(3) 0.079(2) Uani 1 1 d . .
C11 C 0.9655(17) 0.1583(11) 0.4009(4) 0.089(2) Uani 1 1 d . .
H11 H 1.097634 0.104689 0.384498 0.107 Uiso 1 1 calc R U
C12 C 0.9429(14) 0.1593(10) 0.4621(3) 0.080(2) Uani 1 1 d . .
H12 H 1.059108 0.104018 0.485691 0.096 Uiso 1 1 calc R U
C13 C 0.827(3) 0.2250(14) 0.2960(5) 0.128(4) Uani 1 1 d D U
H13 H 0.987554 0.212897 0.287107 0.154 Uiso 1 1 calc R U
C14 C 0.716(4) 0.2280(18) 0.2521(4) 0.195(9) Uani 1 1 d D U
H14 H 0.554285 0.248422 0.258272 0.234 Uiso 1 1 calc R U
C15 C 0.773(3) 0.2064(13) 0.1875(4) 0.135(5) Uani 1 1 d . .
H15A H 0.945401 0.204269 0.183023 0.162 Uiso 1 1 calc R U
H15B H 0.709851 0.302145 0.164294 0.162 Uiso 1 1 calc R U
C16 C 0.8293(19) -0.1503(13) 0.1918(4) 0.095(3) Uani 1 1 d . .
H16A H 0.993182 -0.133301 0.179490 0.114 Uiso 1 1 calc R U
H16B H 0.826140 -0.140495 0.235560 0.114 Uiso 1 1 calc R U
C17 C 0.750(3) -0.3279(13) 0.1736(5) 0.152(6) Uani 1 1 d . .
H17A H 0.826908 -0.409952 0.199930 0.228 Uiso 1 1 calc R U
H17B H 0.794100 -0.349507 0.132521 0.228 Uiso 1 1 calc R U
H17C H 0.579862 -0.337085 0.176989 0.228 Uiso 1 1 calc R U
C18 C 0.7050(10) 0.0132(10) 0.0787(2) 0.0604(13) Uani 1 1 d . .
C19 C 0.5357(13) -0.0598(9) 0.0400(3) 0.0741(18) Uani 1 1 d . .
H19 H 0.397741 -0.108006 0.055427 0.089 Uiso 1 1 calc R U
C20 C 0.5727(16) -0.0609(11) -0.0221(3) 0.085(2) Uani 1 1 d . .
H20 H 0.458914 -0.110783 -0.047918 0.102 Uiso 1 1 calc R U
C21 C 0.7720(14) 0.0096(14) -0.0458(3) 0.0812(18) Uani 1 1 d . .
H21 H 0.794472 0.008410 -0.087466 0.097 Uiso 1 1 calc R U
C22 C 0.9400(14) 0.0826(11) -0.0075(4) 0.083(2) Uani 1 1 d . .
H22 H 1.074471 0.133896 -0.023654 0.100 Uiso 1 1 calc R U
C23 C 0.9125(13) 0.0809(10) 0.0546(3) 0.0759(19) Uani 1 1 d . .
H23 H 1.031934 0.124839 0.080156 0.091 Uiso 1 1 calc R U

loop_
_atom_site_aniso_label
_atom_site_aniso_U_11
_atom_site_aniso_U_22
_atom_site_aniso_U_33
_atom_site_aniso_U_23
_atom_site_aniso_U_13
_atom_site_aniso_U_12
P1 0.0984(12) 0.0657(9) 0.0572(9) -0.0018(8) 0.0156(7) -0.0062(10)
C1 0.067(3) 0.048(3) 0.060(3) -0.001(3) 0.007(3) -0.004(3)
O1 0.080(3) 0.221(8) 0.087(3) 0.009(6) 0.026(3) 0.017(5)
C2 0.088(5) 0.094(5) 0.069(4) 0.006(4) 0.014(4) 0.031(4)
C3 0.102(6) 0.102(6) 0.082(5) 0.001(4) 0.030(4) 0.022(5)
C5 0.106(6) 0.119(7) 0.067(4) -0.003(5) -0.005(4) 0.019(5)
C4 0.101(6) 0.097(6) 0.060(4) -0.008(4) 0.013(4) -0.015(5)
C6 0.092(5) 0.097(5) 0.066(4) -0.010(4) 0.006(4) 0.028(4)
C7 0.069(3) 0.042(3) 0.063(3) -0.007(3) 0.002(3) -0.008(3)
C8 0.083(5) 0.098(6) 0.066(4) -0.002(4) -0.004(3) 0.017(4)
C9 0.113(7) 0.093(6) 0.078(5) 0.009(4) -0.013(4) 0.010(5)
C10 0.113(6) 0.068(4) 0.056(4) -0.004(3) 0.002(4) -0.023(4)
C11 0.113(6) 0.087(5) 0.069(4) -0.007(4) 0.026(4) 0.007(5)
C12 0.088(5) 0.083(5) 0.070(4) -0.003(4) 0.005(4) 0.017(4)
C13 0.201(12) 0.098(7) 0.087(5) 0.000(5) 0.019(6) -0.075(8)
C14 0.40(2) 0.129(10) 0.058(5) 0.003(6) -0.019(7) -0.121(13)
C15 0.270(16) 0.080(6) 0.056(5) -0.005(4) 0.006(6) -0.051(8)
C16 0.125(7) 0.092(6) 0.069(5) 0.019(4) 0.021(4) 0.003(5)
C17 0.291(18) 0.073(6) 0.092(7) 0.000(5) 0.035(9) 0.023(8)
C18 0.069(3) 0.055(3) 0.057(3) -0.002(3) 0.002(2) -0.007(4)
C19 0.079(4) 0.066(4) 0.077(4) -0.001(3) 0.003(3) -0.006(3)
C20 0.100(6) 0.080(4) 0.073(4) -0.010(4) -0.011(4) 0.001(4)
C21 0.102(5) 0.086(4) 0.056(3) 0.002(4) 0.006(3) 0.007(5)
C22 0.082(5) 0.098(5) 0.071(4) 0.007(4) 0.017(4) -0.001(4)
C23 0.076(4) 0.087(5) 0.065(4) -0.003(3) 0.004(3) -0.016(3)

loop_
_atom_type_symbol
_atom_type_description
_atom_type_scat_dispersion_real
_atom_type_scat_dispersion_imag
_atom_type_scat_source
C C 0.0181 0.0091 'International Tables Vol C Tables 4.2.6.8 and 6.1.1.4'
H H 0.0000 0.0000 'International Tables Vol C Tables 4.2.6.8 and 6.1.1.4'
O O 0.0492 0.0322 'International Tables Vol C Tables 4.2.6.8 and 6.1.1.4'
P P 0.2955 0.4335 'International Tables Vol C Tables 4.2.6.8 and 6.1.1.4'

loop_
_geom_angle_atom_site_label_1
_geom_angle_atom_site_label_2
_geom_angle_atom_site_label_3
_geom_angle
O1 P1 C16 114.7(5)
O1 P1 C15 113.4(7)
C16 P1 C15 104.4(6)
O1 P1 C18 111.7(3)
C16 P1 C18 106.6(4)
C15 P1 C18 105.3(4)
C2 C1 C6 115.7(6)
C2 C1 C7 123.2(6)
C6 C1 C7 121.0(5)
C1 C2 C3 122.5(7)
C1 C2 H2 118.7
C3 C2 H2 118.7
C4 C3 C2 120.4(7)
C4 C3 H3 119.8
C2 C3 H3 119.8
C4 C5 C6 121.3(8)
C4 C5 H5 119.4
C6 C5 H5 119.4
C5 C4 C3 118.6(7)
C5 C4 H4 120.7
C3 C4 H4 120.7
C1 C6 C5 121.5(7)
C1 C6 H6 119.2
C5 C6 H6 119.2
C12 C7 C8 114.9(6)
C12 C7 C1 123.5(6)
C8 C7 C1 121.6(5)
C9 C8 C7 122.1(7)
C9 C8 H8 119.0
C7 C8 H8 119.0
C8 C9 C10 122.5(8)
C8 C9 H9 118.8
C10 C9 H9 118.8
C11 C10 C9 114.6(7)
C11 C10 C13 120.7(9)
C9 C10 C13 124.6(9)
C12 C11 C10 122.5(8)
C12 C11 H11 118.8
C10 C11 H11 118.8
C11 C12 C7 123.4(8)
C11 C12 H12 118.3
C7 C12 H12 118.3
C14 C13 C10 140.9(16)
C14 C13 H13 109.5
C10 C13 H13 109.5
C13 C14 C15 134(2)
C13 C14 H14 113.1
C15 C14 H14 113.1
C14 C15 P1 110.1(7)
C14 C15 H15A 109.6
P1 C15 H15A 109.6
C14 C15 H15B 109.6
P1 C15 H15B 109.6
H15A C15 H15B 108.1
C17 C16 P1 113.1(9)
C17 C16 H16A 109.0
P1 C16 H16A 109.0
C17 C16 H16B 109.0
P1 C16 H16B 109.0
H16A C16 H16B 107.8
C16 C17 H17A 109.5
C16 C17 H17B 109.5
H17A C17 H17B 109.5
C16 C17 H17C 109.5
H17A C17 H17C 109.5
H17B C17 H17C 109.5
C19 C18 C23 119.1(5)
C19 C18 P1 117.9(5)
C23 C18 P1 123.0(5)
C18 C19 C20 119.7(7)
C18 C19 H19 120.1
C20 C19 H19 120.1
C21 C20 C19 121.2(7)
C21 C20 H20 119.4
C19 C20 H20 119.4
C20 C21 C22 119.2(6)
C20 C21 H21 120.4
C22 C21 H21 120.4
C21 C22 C23 121.1(7)
C21 C22 H22 119.5
C23 C22 H22 119.5
C22 C23 C18 119.6(6)
C22 C23 H23 120.2
C18 C23 H23 120.2

loop_
_geom_bond_atom_site_label_1
_geom_bond_atom_site_label_2
_geom_bond_distance
P1 O1 1.473(6)
P1 C16 1.778(10)
P1 C15 1.785(10)
P1 C18 1.809(5)
C1 C2 1.373(9)
C1 C6 1.383(10)
C1 C7 1.474(8)
C2 C3 1.375(11)
C2 H2 0.9300
C3 C4 1.370(12)
C3 H3 0.9300
C5 C4 1.337(12)
C5 C6 1.390(11)
C5 H5 0.9300
C4 H4 0.9300
C6 H6 0.9300
C7 C12 1.364(9)
C7 C8 1.393(9)
C8 C9 1.366(10)
C8 H8 0.9300
C9 C10 1.390(12)
C9 H9 0.9300
C10 C11 1.382(12)
C10 C13 1.472(12)
C11 C12 1.359(11)
C11 H11 0.9300
C12 H12 0.9300
C13 C14 1.136(15)
C13 H13 0.9300
C14 C15 1.479(14)
C14 H14 0.9300
C15 H15A 0.9700
C15 H15B 0.9700
C16 C17 1.511(15)
C16 H16A 0.9700
C16 H16B 0.9700
C17 H17A 0.9600
C17 H17B 0.9600
C17 H17C 0.9600
C18 C19 1.385(9)
C18 C23 1.391(9)
C19 C20 1.390(10)
C19 H19 0.9300
C20 C21 1.358(11)
C20 H20 0.9300
C21 C22 1.374(11)
C21 H21 0.9300
C22 C23 1.383(10)
C22 H22 0.9300
C23 H23 0.9300

loop_
_geom_torsion_atom_site_label_1
_geom_torsion_atom_site_label_2
_geom_torsion_atom_site_label_3
_geom_torsion_atom_site_label_4
_geom_torsion
C6 C1 C2 C3 0.3(12)
C7 C1 C2 C3 -178.3(7)
C1 C2 C3 C4 0.7(14)
C6 C5 C4 C3 1.3(14)
C2 C3 C4 C5 -1.5(14)
C2 C1 C6 C5 -0.5(12)
C7 C1 C6 C5 178.2(7)
C4 C5 C6 C1 -0.3(15)
C2 C1 C7 C12 176.9(7)
C6 C1 C7 C12 -1.6(10)
C2 C1 C7 C8 -3.8(10)
C6 C1 C7 C8 177.6(7)
C12 C7 C8 C9 -1.0(11)
C1 C7 C8 C9 179.7(7)
C7 C8 C9 C10 1.7(14)
C8 C9 C10 C11 -2.0(13)
C8 C9 C10 C13 177.8(8)
C9 C10 C11 C12 1.9(12)
C13 C10 C11 C12 -178.0(8)
C10 C11 C12 C7 -1.3(13)
C8 C7 C12 C11 0.8(11)
C1 C7 C12 C11 -179.9(7)
C11 C10 C13 C14 153.4(17)
C9 C10 C13 C14 -26(2)
C10 C13 C14 C15 -175.5(11)
C13 C14 C15 P1 111.4(16)
O1 P1 C15 C14 52.2(13)
C16 P1 C15 C14 -73.3(12)
C18 P1 C15 C14 174.6(11)
O1 P1 C16 C17 54.8(9)
C15 P1 C16 C17 179.5(8)
C18 P1 C16 C17 -69.4(8)
O1 P1 C18 C19 -22.4(8)
C16 P1 C18 C19 103.6(7)
C15 P1 C18 C19 -145.9(8)
O1 P1 C18 C23 158.7(8)
C16 P1 C18 C23 -75.3(8)
C15 P1 C18 C23 35.2(9)
C23 C18 C19 C20 -1.5(12)
P1 C18 C19 C20 179.6(6)
C18 C19 C20 C21 -0.4(12)
C19 C20 C21 C22 0.2(14)
C20 C21 C22 C23 1.9(14)
C21 C22 C23 C18 -3.8(13)
C19 C18 C23 C22 3.5(12)
P1 C18 C23 C22 -177.6(6)
